data_7055213
loop_
_publ_author_name
'Li, Yun'
'Wang, Ning'
'Xiong, Yan-Ju'
'Cheng, Qian'
'Fang, Jie-Fang'
'Zhu, Fei-Fei'
'Long, Yi'
'Yue, Shan-Tang'

_publ_section_title
;
 Lanthanide metal--organic frameworks based on the
 4,4&#x2032;-oxybisbenzoic acid ligand: synthesis, structures and physical
 properties
;
_journal_issue 12
_journal_name_full 'New J. Chem.'
_journal_page_first 9872
_journal_paper_doi 10.1039/C5NJ01930C
_journal_volume 39
_journal_year 2015
_chemical_formula_moiety 'C87 H59 N O33 Tb4'
_chemical_formula_sum 'C87 H59 N O33 Tb4'
_chemical_formula_weight 2282.08
_space_group_crystal_system monoclinic
_space_group_IT_number 14
_space_group_name_Hall '-P 2yn'
_space_group_name_H-M_alt 'P 1 21/n 1'
_symmetry_space_group_name_Hall '-P 2yn'
_symmetry_space_group_name_H-M 'P 1 21/n 1'
_atom_sites_solution_hydrogens mixed
_audit_creation_method SHELXL-2014/7
_audit_update_record
;
2015-10-01 deposited with the CCDC.
2015-10-13 downloaded from the CCDC.
;
_cell_angle_alpha 90
_cell_angle_beta 107.837(2)
_cell_angle_gamma 90
_cell_formula_units_Z 4
_cell_length_a 15.9451(14)
_cell_length_b 28.148(3)
_cell_length_c 23.416(2)
_cell_measurement_reflns_used 4635
_cell_measurement_temperature 296(2)
_cell_measurement_theta_max 23.08
_cell_measurement_theta_min 2.20
_cell_volume 10004.5(16)
_computing_cell_refinement 'Bruker SAINT'
_computing_data_collection 'Bruker APEX2'
_computing_data_reduction 'Bruker SAINT'
_computing_molecular_graphics 'Bruker SHELXTL'
_computing_publication_material 'Bruker SHELXTL'
_computing_structure_refinement 'SHELXL-2014/7 (Sheldrick, 2014)'
_computing_structure_solution 'SHELXL-2014/7 (Sheldrick, 2014)'
_diffrn_ambient_temperature 296(2)
_diffrn_measured_fraction_theta_full 0.999
_diffrn_measured_fraction_theta_max 0.999
_diffrn_measurement_device_type 'Bruker APEX-II CCD'
_diffrn_measurement_method '\f and \w scans'
_diffrn_radiation_type MoK\a
_diffrn_radiation_wavelength 0.71073
_diffrn_reflns_av_R_equivalents 0.0476
_diffrn_reflns_av_unetI/netI 0.0573
_diffrn_reflns_laue_measured_fraction_full 0.999
_diffrn_reflns_laue_measured_fraction_max 0.999
_diffrn_reflns_limit_h_max 16
_diffrn_reflns_limit_h_min -18
_diffrn_reflns_limit_k_max 33
_diffrn_reflns_limit_k_min -30
_diffrn_reflns_limit_l_max 27
_diffrn_reflns_limit_l_min -27
_diffrn_reflns_number 50273
_diffrn_reflns_point_group_measured_fraction_full 0.999
_diffrn_reflns_point_group_measured_fraction_max 0.999
_diffrn_reflns_theta_full 25.000
_diffrn_reflns_theta_max 25.000
_diffrn_reflns_theta_min 1.447
_diffrn_source 'fine-focus sealed tube'
_exptl_absorpt_coefficient_mu 2.868
_exptl_absorpt_correction_T_max 0.488
_exptl_absorpt_correction_T_min 0.383
_exptl_absorpt_correction_type multi-scan
_exptl_absorpt_process_details SADABS
_exptl_crystal_colour Colorless
_exptl_crystal_density_diffrn 1.515
_exptl_crystal_density_method 'not measured'
_exptl_crystal_description block
_exptl_crystal_F_000 4448
_exptl_crystal_size_max 0.35
_exptl_crystal_size_mid 0.29
_exptl_crystal_size_min 0.25
_refine_diff_density_max 1.321
_refine_diff_density_min -0.895
_refine_diff_density_rms 0.102
_refine_ls_extinction_method none
_refine_ls_goodness_of_fit_ref 1.066
_refine_ls_hydrogen_treatment constr
_refine_ls_matrix_type full
_refine_ls_number_parameters 1118
_refine_ls_number_reflns 17607
_refine_ls_number_restraints 3
_refine_ls_restrained_S_all 1.069
_refine_ls_R_factor_all 0.0494
_refine_ls_R_factor_gt 0.0348
_refine_ls_shift/su_max 0.003
_refine_ls_shift/su_mean 0.000
_refine_ls_structure_factor_coef Fsqd
_refine_ls_weighting_details 'w=1/[\s^2^(Fo^2^)+(0.0003P)^2^+13.0891P] where P=(Fo^2^+2Fc^2^)/3'
_refine_ls_weighting_scheme calc
_refine_ls_wR_factor_gt 0.0672
_refine_ls_wR_factor_ref 0.0705
_reflns_Friedel_coverage 0.000
_reflns_number_gt 13243
_reflns_number_total 17618
_reflns_threshold_expression 'I > 2\s(I)'
_cod_data_source_file c5nj01930c2.cif
_cod_data_source_block 7
_cod_database_code 7055213
_audit_block_doi 10.5517/cc1j7h6g
_shelx_shelxl_version_number 2014/7
_shelx_space_group_comment
;
The symmetry employed for this shelxl refinement is uniquely defined
by the following loop, which should always be used as a source of
symmetry information in preference to the above space-group names.
They are only intended as comments.
;
_platon_squeeze_void_probe_radius 1.20

loop_
_space_group_symop_operation_xyz
'x, y, z'
'-x+1/2, y+1/2, -z+1/2'
'-x, -y, -z'
'x-1/2, -y-1/2, z-1/2'

loop_
_atom_site_label
_atom_site_type_symbol
_atom_site_fract_x
_atom_site_fract_y
_atom_site_fract_z
_atom_site_U_iso_or_equiv
_atom_site_adp_type
_atom_site_occupancy
_atom_site_site_symmetry_order
_atom_site_calc_flag
_atom_site_refinement_flags_posn
_atom_site_refinement_flags_adp
C1 C 0.7399(4) 0.0587(2) 0.6613(3) 0.0454(15) Uani 1 1 d . .
C2 C 0.7300(3) 0.00633(18) 0.6528(2) 0.0341(13) Uani 1 1 d . .
C3 C 0.8026(4) -0.02360(19) 0.6629(2) 0.0405(14) Uani 1 1 d . .
H3 H 0.8591 -0.0109 0.6746 0.049 Uiso 1 1 calc R U
C4 C 0.6460(4) -0.01327(18) 0.6343(2) 0.0405(14) Uani 1 1 d . .
H4 H 0.5969 0.0063 0.6275 0.049 Uiso 1 1 calc R U
C5 C 0.7911(4) -0.07205(19) 0.6558(2) 0.0467(15) Uani 1 1 d . .
H5 H 0.8398 -0.0921 0.6642 0.056 Uiso 1 1 calc R U
C6 C 0.6352(4) -0.06166(18) 0.6259(3) 0.0471(15) Uani 1 1 d . .
H6 H 0.5790 -0.0747 0.6130 0.057 Uiso 1 1 calc R U
C7 C 0.7079(4) -0.09041(18) 0.6365(3) 0.0448(15) Uani 1 1 d . .
C8 C 0.7528(4) -0.1722(2) 0.6400(3) 0.0543(17) Uani 1 1 d . .
C9 C 0.7829(5) -0.1919(3) 0.5985(3) 0.087(3) Uani 1 1 d . .
H9 H 0.7661 -0.1796 0.5598 0.105 Uiso 1 1 calc R U
C10 C 0.7797(5) -0.1881(2) 0.6969(3) 0.072(2) Uani 1 1 d . .
H10 H 0.7615 -0.1731 0.7264 0.086 Uiso 1 1 calc R U
C11 C 0.8393(5) -0.2307(2) 0.6125(3) 0.083(3) Uani 1 1 d . .
H11 H 0.8601 -0.2443 0.5833 0.099 Uiso 1 1 calc R U
C12 C 0.8352(4) -0.2274(2) 0.7111(3) 0.0623(19) Uani 1 1 d . .
H12 H 0.8524 -0.2389 0.7503 0.075 Uiso 1 1 calc R U
C13 C 0.8644(4) -0.24917(18) 0.6700(2) 0.0373(13) Uani 1 1 d . .
C14 C 0.9236(3) -0.29104(17) 0.6852(2) 0.0341(13) Uani 1 1 d . .
C15 C 0.4159(4) 0.11689(18) 0.6335(2) 0.0373(14) Uani 1 1 d . .
C16 C 0.3275(4) 0.10663(19) 0.5898(2) 0.0369(13) Uani 1 1 d . .
C17 C 0.3193(4) 0.0797(2) 0.5393(2) 0.0522(16) Uani 1 1 d . .
H17 H 0.3694 0.0673 0.5324 0.063 Uiso 1 1 calc R U
C18 C 0.2529(4) 0.1235(2) 0.5995(3) 0.0545(17) Uani 1 1 d . .
H18 H 0.2578 0.1409 0.6341 0.065 Uiso 1 1 calc R U
C19 C 0.2365(4) 0.0709(2) 0.4984(3) 0.0614(19) Uani 1 1 d . .
H19 H 0.2313 0.0528 0.4643 0.074 Uiso 1 1 calc R U
C20 C 0.1693(4) 0.1154(2) 0.5591(3) 0.0624(19) Uani 1 1 d . .
H20 H 0.1192 0.1276 0.5662 0.075 Uiso 1 1 calc R U
C21 C 0.1630(4) 0.0890(2) 0.5089(3) 0.0523(17) Uani 1 1 d . .
C22 C 0.0483(4) 0.0449(2) 0.4378(3) 0.0613(19) Uani 1 1 d . .
C23 C 0.0784(4) 0.0008(2) 0.4559(3) 0.0594(18) Uani 1 1 d . .
H23 H 0.1246 -0.0034 0.4911 0.071 Uiso 1 1 calc R U
C24 C -0.0207(5) 0.0514(3) 0.3855(4) 0.105(3) Uani 1 1 d . .
H24 H -0.0394 0.0819 0.3719 0.126 Uiso 1 1 calc R U
C25 C 0.0400(4) -0.0380(2) 0.4215(3) 0.0540(17) Uani 1 1 d . .
H25 H 0.0620 -0.0683 0.4330 0.065 Uiso 1 1 calc R U
C26 C -0.0610(5) 0.0122(3) 0.3540(3) 0.094(3) Uani 1 1 d . .
H26 H -0.1103 0.0163 0.3207 0.113 Uiso 1 1 calc R U
C27 C -0.0308(4) -0.0323(2) 0.3703(3) 0.0483(16) Uani 1 1 d . .
C28 C -0.0699(4) -0.0748(2) 0.3328(3) 0.0492(16) Uani 1 1 d . .
C29 C 0.5707(3) 0.07023(18) 0.8109(3) 0.0357(13) Uani 1 1 d . .
C30 C 0.6326(3) 0.02885(17) 0.8281(2) 0.0354(13) Uani 1 1 d . .
C31 C 0.6497(4) 0.0009(2) 0.7852(3) 0.0579(18) Uani 1 1 d . .
H31 H 0.6264 0.0088 0.7448 0.070 Uiso 1 1 calc R U
C32 C 0.6700(4) 0.01784(19) 0.8872(3) 0.0487(16) Uani 1 1 d . .
H32 H 0.6597 0.0371 0.9166 0.058 Uiso 1 1 calc R U
C33 C 0.7020(5) -0.0396(2) 0.8019(3) 0.072(2) Uani 1 1 d . .
H33 H 0.7123 -0.0593 0.7728 0.087 Uiso 1 1 calc R U
C34 C 0.7378(4) -0.04977(18) 0.8612(3) 0.0487(16) Uani 1 1 d . .
C35 C 0.7227(4) -0.02141(19) 0.9035(3) 0.0521(16) Uani 1 1 d . .
H35 H 0.7482 -0.0286 0.9439 0.063 Uiso 1 1 calc R U
C36 C 0.7729(4) -0.13302(18) 0.8622(2) 0.0465(15) Uani 1 1 d . .
C37 C 0.8428(4) -0.16497(18) 0.8760(2) 0.0459(15) Uani 1 1 d . .
H37 H 0.8997 -0.1544 0.8954 0.055 Uiso 1 1 calc R U
C38 C 0.6885(4) -0.14875(19) 0.8346(2) 0.0484(16) Uani 1 1 d . .
H38 H 0.6419 -0.1273 0.8249 0.058 Uiso 1 1 calc R U
C39 C 0.8278(4) -0.21203(17) 0.8612(2) 0.0409(14) Uani 1 1 d . .
H39 H 0.8750 -0.2331 0.8696 0.049 Uiso 1 1 calc R U
C40 C 0.7423(4) -0.22877(17) 0.8334(2) 0.0364(13) Uani 1 1 d . .
C41 C 0.6731(4) -0.19651(19) 0.8214(2) 0.0458(15) Uani 1 1 d . .
H41 H 0.6157 -0.2071 0.8042 0.055 Uiso 1 1 calc R U
C42 C 0.7269(4) -0.27971(19) 0.8168(2) 0.0418(14) Uani 1 1 d . .
C43 C 0.3530(4) 0.12002(19) 0.9021(2) 0.0381(13) Uani 1 1 d . .
C44 C 0.4128(4) 0.12745(19) 0.9635(2) 0.0419(14) Uani 1 1 d . .
C45 C 0.4838(4) 0.1568(2) 0.9758(3) 0.065(2) Uani 1 1 d . .
H45 H 0.4996 0.1711 0.9447 0.078 Uiso 1 1 calc R U
C46 C 0.3927(4) 0.1043(2) 1.0104(3) 0.0586(18) Uani 1 1 d . .
H46 H 0.3451 0.0835 1.0019 0.070 Uiso 1 1 calc R U
C47 C 0.5328(5) 0.1655(3) 1.0351(3) 0.092(3) Uani 1 1 d . .
H47 H 0.5809 0.1860 1.0441 0.111 Uiso 1 1 calc R U
C48 C 0.4420(4) 0.1117(2) 1.0685(3) 0.066(2) Uani 1 1 d . .
H48 H 0.4294 0.0954 1.0994 0.079 Uiso 1 1 calc R U
C49 C 0.5093(5) 0.1431(2) 1.0808(3) 0.079(3) Uani 1 1 d . .
C50 C 0.6130(7) 0.1858(3) 1.1598(3) 0.093(3) Uani 1 1 d . .
C51 C 0.5850(5) 0.2316(3) 1.1544(3) 0.088(3) Uani 1 1 d . .
H51 H 0.5267 0.2389 1.1337 0.106 Uiso 1 1 calc R U
C52 C 0.6991(6) 0.1731(2) 1.1893(3) 0.083(3) Uani 1 1 d . .
H52 H 0.7168 0.1415 1.1918 0.100 Uiso 1 1 calc R U
C53 C 0.6439(4) 0.2673(2) 1.1800(2) 0.0595(19) Uani 1 1 d . .
H53 H 0.6255 0.2988 1.1772 0.071 Uiso 1 1 calc R U
C54 C 0.7580(5) 0.2086(2) 1.2148(3) 0.063(2) Uani 1 1 d . .
H54 H 0.8161 0.2010 1.2355 0.076 Uiso 1 1 calc R U
C55 C 0.7310(4) 0.25578(19) 1.2099(2) 0.0422(14) Uani 1 1 d . .
C56 C 0.7968(4) 0.29325(18) 1.2385(2) 0.0360(13) Uani 1 1 d . .
C57 C 0.0919(4) 0.19401(18) 0.8014(2) 0.0365(13) Uani 1 1 d . .
C58 C 0.0820(4) 0.24441(17) 0.8193(2) 0.0361(13) Uani 1 1 d . .
C59 C 0.1533(4) 0.2735(2) 0.8378(3) 0.0585(18) Uani 1 1 d . .
H59 H 0.2093 0.2611 0.8429 0.070 Uiso 1 1 calc R U
C60 C 0.0011(4) 0.2633(2) 0.8144(3) 0.0571(18) Uani 1 1 d . .
H60 H -0.0483 0.2438 0.8028 0.068 Uiso 1 1 calc R U
C61 C 0.1440(5) 0.3213(2) 0.8490(3) 0.072(2) Uani 1 1 d . .
H61 H 0.1932 0.3409 0.8612 0.086 Uiso 1 1 calc R U
C62 C -0.0090(4) 0.3103(2) 0.8260(3) 0.0561(17) Uani 1 1 d . .
H62 H -0.0645 0.3224 0.8230 0.067 Uiso 1 1 calc R U
C63 C 0.0628(5) 0.33905(18) 0.8420(3) 0.0490(16) Uani 1 1 d . .
C64 C 0.0782(4) 0.42115(19) 0.8199(3) 0.0515(16) Uani 1 1 d . .
C65 C 0.0914(5) 0.4124(2) 0.7665(3) 0.074(2) Uani 1 1 d . .
H65 H 0.0813 0.3823 0.7496 0.089 Uiso 1 1 calc R U
C66 C 0.0846(4) 0.46641(18) 0.8422(3) 0.0524(17) Uani 1 1 d . .
H66 H 0.0712 0.4729 0.8774 0.063 Uiso 1 1 calc R U
C67 C 0.1201(5) 0.44856(19) 0.7373(3) 0.064(2) Uani 1 1 d . .
H67 H 0.1316 0.4422 0.7014 0.077 Uiso 1 1 calc R U
C68 C 0.1110(4) 0.50184(18) 0.8117(3) 0.0527(17) Uani 1 1 d . .
H68 H 0.1148 0.5327 0.8265 0.063 Uiso 1 1 calc R U
C69 C 0.1321(4) 0.49371(17) 0.7603(2) 0.0386(14) Uani 1 1 d . .
C70 C 0.1688(4) 0.53211(18) 0.7319(2) 0.0382(14) Uani 1 1 d . .
C71 C 0.0386(4) 0.05091(19) 0.8011(3) 0.0415(14) Uani 1 1 d . .
C72 C 0.0424(4) 0.0082(2) 0.8396(3) 0.0471(15) Uani 1 1 d . .
C73 C 0.1070(5) 0.0045(2) 0.8930(3) 0.081(2) Uani 1 1 d . .
H73 H 0.1479 0.0288 0.9059 0.097 Uiso 1 1 calc R U
C74 C -0.0152(5) -0.0281(3) 0.8212(3) 0.099(3) Uani 1 1 d . .
H74 H -0.0604 -0.0254 0.7851 0.118 Uiso 1 1 calc R U
C75 C 0.1118(6) -0.0352(2) 0.9282(3) 0.102(3) Uani 1 1 d . .
H75 H 0.1543 -0.0371 0.9656 0.123 Uiso 1 1 calc R U
C76 C -0.0085(6) -0.0689(3) 0.8545(3) 0.125(4) Uani 1 1 d . .
H76 H -0.0467 -0.0942 0.8404 0.150 Uiso 1 1 calc R U
C77 C 0.0549(6) -0.0715(2) 0.9085(3) 0.091(3) Uani 1 1 d . .
C78 C 0.0979(7) -0.1151(3) 1.0016(3) 0.083(3) Uani 1 1 d . .
C79 C 0.1847(6) -0.1271(2) 1.0256(3) 0.079(2) Uani 1 1 d . .
H79 H 0.2199 -0.1320 1.0009 0.094 Uiso 1 1 calc R U
C80 C 0.0469(6) -0.1064(3) 1.0360(4) 0.103(3) Uani 1 1 d . .
H80 H -0.0111 -0.0966 1.0187 0.124 Uiso 1 1 calc R U
C81 C 0.2198(5) -0.1320(2) 1.0878(3) 0.0621(19) Uani 1 1 d . .
H81 H 0.2788 -0.1400 1.1048 0.074 Uiso 1 1 calc R U
C82 C 0.0805(5) -0.1119(3) 1.0983(3) 0.090(3) Uani 1 1 d . .
H82 H 0.0444 -0.1067 1.1222 0.108 Uiso 1 1 calc R U
C83 C 0.1670(4) -0.1250(2) 1.1240(3) 0.0478(16) Uani 1 1 d . .
C84 C 0.2041(4) -0.13038(19) 1.1911(2) 0.0422(14) Uani 1 1 d . .
C85 C 0.4554(6) 0.2261(3) 0.6249(5) 0.114(4) Uani 1 1 d . .
H85 H 0.4402 0.2288 0.6601 0.137 Uiso 1 1 calc R U
C86 C 0.3234(9) 0.2676(5) 0.5761(6) 0.238(7) Uani 1 1 d D U
H87A H 0.3275 0.2849 0.6122 0.286 Uiso 1 1 calc R U
H87B H 0.2775 0.2443 0.5694 0.286 Uiso 1 1 calc R U
H87C H 0.3099 0.2893 0.5428 0.286 Uiso 1 1 calc R U
C87 C 0.4169(9) 0.2351(6) 0.5249(6) 0.277(10) Uani 1 1 d . U
H86A H 0.4381 0.2631 0.5104 0.332 Uiso 1 1 calc R U
H86B H 0.3623 0.2253 0.4965 0.332 Uiso 1 1 calc R U
H86C H 0.4596 0.2101 0.5299 0.332 Uiso 1 1 calc R U
N1 N 0.4033(5) 0.2452(3) 0.5816(4) 0.141(4) Uani 1 1 d D U
O1 O 0.8097(3) 0.07773(13) 0.65867(18) 0.0563(11) Uani 1 1 d . .
O2 O 0.6770(3) 0.08052(13) 0.6707(2) 0.0649(13) Uani 1 1 d . .
O3 O 0.6881(3) -0.13746(13) 0.6229(2) 0.0761(15) Uani 1 1 d . .
O4 O 0.9573(3) -0.30744(13) 0.64795(16) 0.0474(10) Uani 1 1 d . .
O5 O 0.9429(2) -0.30869(11) 0.73823(14) 0.0329(8) Uani 1 1 d . .
O6 O 0.4843(2) 0.10245(14) 0.62384(16) 0.0496(10) Uani 1 1 d . .
O7 O 0.4187(2) 0.14139(12) 0.67919(15) 0.0423(10) Uani 1 1 d . .
O8 O 0.0791(3) 0.08623(16) 0.4688(2) 0.0832(16) Uani 1 1 d . .
O9 O -0.1488(3) -0.07106(16) 0.30010(19) 0.0717(14) Uani 1 1 d . .
O10 O -0.0242(3) -0.11095(15) 0.33501(18) 0.0560(11) Uani 1 1 d . .
O11 O 0.5518(2) 0.08808(11) 0.75745(15) 0.0370(9) Uani 1 1 d . .
O12 O 0.5367(2) 0.08640(13) 0.84795(16) 0.0467(10) Uani 1 1 d . .
O13 O 0.7959(3) -0.08739(13) 0.8810(2) 0.0723(15) Uani 1 1 d . .
O14 O 0.7937(3) -0.30525(12) 0.82042(17) 0.0498(10) Uani 1 1 d . .
O15 O 0.6500(3) -0.29490(13) 0.8020(2) 0.0621(12) Uani 1 1 d . .
O16 O 0.3711(2) 0.13831(12) 0.85717(15) 0.0358(8) Uani 1 1 d . .
O17 O 0.2847(3) 0.09636(14) 0.89458(16) 0.0517(11) Uani 1 1 d . .
O18 O 0.5546(5) 0.1482(2) 1.1397(2) 0.145(3) Uani 1 1 d . .
O19 O 0.8757(2) 0.28160(12) 1.26132(18) 0.0504(11) Uani 1 1 d . .
O20 O 0.7734(2) 0.33648(11) 1.23731(14) 0.0375(9) Uani 1 1 d . .
O21 O 0.1679(2) 0.17694(12) 0.81549(17) 0.0435(10) Uani 1 1 d . .
O22 O 0.0241(3) 0.17274(13) 0.77245(18) 0.0575(12) Uani 1 1 d . .
O23 O 0.0503(3) 0.38690(12) 0.8535(2) 0.0677(14) Uani 1 1 d . .
O24 O 0.2165(3) 0.52309(12) 0.70024(18) 0.0519(11) Uani 1 1 d . .
O25 O 0.1535(2) 0.57488(11) 0.74324(15) 0.0372(9) Uani 1 1 d . .
O26 O 0.1066(3) 0.07658(13) 0.81407(17) 0.0534(11) Uani 1 1 d . .
O27 O -0.0290(2) 0.05875(13) 0.75851(18) 0.0528(11) Uani 1 1 d . .
O28 O 0.0586(4) -0.11416(17) 0.9393(2) 0.134(3) Uani 1 1 d . .
O29 O 0.2844(2) -0.13710(14) 1.21217(15) 0.0490(10) Uani 1 1 d . .
O30 O 0.1514(3) -0.12696(15) 1.22044(18) 0.0607(12) Uani 1 1 d . .
O31 O 0.6175(7) 0.1384(4) 0.5816(5) 0.271(5) Uiso 1 1 d . .
H31A H 0.5872 0.1129 0.5757 0.326 Uiso 1 1 d R U
H31B H 0.5817 0.1616 0.5743 0.326 Uiso 1 1 d R U
O32 O -0.1170(4) 0.1610(2) 0.6049(3) 0.132(2) Uiso 1 1 d . .
H32A H -0.1155 0.1721 0.5714 0.158 Uiso 1 1 d R U
H32B H -0.1649 0.1457 0.5985 0.158 Uiso 1 1 d R U
O33 O 0.5227(3) 0.20431(16) 0.6309(2) 0.0682(14) Uani 1 1 d . .
Tb1 Tb 0.60682(2) 0.14252(2) 0.69479(2) 0.03079(7) Uani 1 1 d . .
Tb2 Tb 0.43987(2) 0.14079(2) 0.78122(2) 0.02709(6) Uani 1 1 d . .
Tb3 Tb 0.22024(2) 0.10566(2) 0.78991(2) 0.03109(7) Uani 1 1 d . .
Tb4 Tb -0.08516(2) 0.13078(2) 0.70701(2) 0.03901(8) Uani 1 1 d . .

loop_
_atom_site_aniso_label
_atom_site_aniso_U_11
_atom_site_aniso_U_22
_atom_site_aniso_U_33
_atom_site_aniso_U_23
_atom_site_aniso_U_13
_atom_site_aniso_U_12
C1 0.029(3) 0.043(4) 0.055(4) -0.019(3) -0.001(3) -0.002(3)
C2 0.028(3) 0.034(3) 0.037(3) -0.007(2) 0.005(2) 0.002(3)
C3 0.028(3) 0.045(3) 0.042(3) -0.006(3) 0.001(3) 0.006(3)
C4 0.033(3) 0.030(3) 0.056(4) -0.001(3) 0.011(3) 0.011(3)
C5 0.034(3) 0.038(3) 0.059(4) 0.003(3) 0.002(3) 0.014(3)
C6 0.025(3) 0.030(3) 0.077(4) 0.008(3) 0.002(3) 0.000(3)
C7 0.043(4) 0.025(3) 0.060(4) 0.011(3) 0.007(3) 0.011(3)
C8 0.046(4) 0.029(3) 0.084(5) 0.013(3) 0.014(4) 0.017(3)
C9 0.104(7) 0.078(5) 0.064(5) 0.026(4) 0.002(5) 0.055(5)
C10 0.089(6) 0.052(4) 0.089(6) 0.015(4) 0.048(5) 0.035(4)
C11 0.114(7) 0.081(5) 0.048(4) 0.014(4) 0.018(4) 0.055(5)
C12 0.078(5) 0.056(4) 0.059(4) 0.027(3) 0.031(4) 0.036(4)
C13 0.039(3) 0.029(3) 0.042(3) 0.004(3) 0.010(3) 0.007(3)
C14 0.026(3) 0.026(3) 0.041(3) -0.002(3) -0.002(3) 0.001(2)
C15 0.044(4) 0.031(3) 0.027(3) 0.002(2) -0.003(3) -0.019(3)
C16 0.040(3) 0.042(3) 0.024(3) -0.003(2) 0.004(2) -0.012(3)
C17 0.040(4) 0.072(4) 0.046(4) -0.012(3) 0.015(3) -0.013(3)
C18 0.052(4) 0.059(4) 0.044(4) -0.022(3) 0.002(3) -0.005(3)
C19 0.054(4) 0.082(5) 0.041(4) -0.026(3) 0.003(3) -0.019(4)
C20 0.038(4) 0.066(4) 0.073(5) -0.027(4) 0.002(3) 0.000(3)
C21 0.043(4) 0.052(4) 0.048(4) -0.012(3) -0.006(3) -0.011(3)
C22 0.038(4) 0.067(5) 0.065(4) -0.034(4) -0.005(3) -0.008(4)
C23 0.047(4) 0.070(5) 0.045(4) -0.010(3) -0.011(3) -0.015(4)
C24 0.078(6) 0.070(5) 0.112(7) -0.035(5) -0.052(5) 0.010(5)
C25 0.043(4) 0.058(4) 0.053(4) -0.002(3) 0.003(3) -0.009(3)
C26 0.068(5) 0.071(5) 0.096(6) -0.034(4) -0.046(4) 0.007(4)
C27 0.029(3) 0.059(4) 0.050(4) -0.016(3) 0.001(3) -0.009(3)
C28 0.036(4) 0.069(5) 0.041(4) -0.010(3) 0.010(3) -0.020(4)
C29 0.027(3) 0.029(3) 0.045(4) -0.004(3) 0.003(3) -0.003(2)
C30 0.039(3) 0.022(3) 0.044(3) 0.004(2) 0.010(3) 0.006(2)
C31 0.073(5) 0.045(4) 0.052(4) 0.008(3) 0.013(3) 0.023(4)
C32 0.053(4) 0.042(3) 0.049(4) 0.002(3) 0.012(3) 0.016(3)
C33 0.099(6) 0.045(4) 0.065(5) -0.010(3) 0.012(4) 0.035(4)
C34 0.048(4) 0.020(3) 0.066(4) 0.000(3) 0.001(3) 0.008(3)
C35 0.055(4) 0.036(3) 0.055(4) 0.010(3) 0.002(3) 0.010(3)
C36 0.049(4) 0.028(3) 0.051(4) 0.003(3) -0.003(3) 0.013(3)
C37 0.041(4) 0.029(3) 0.056(4) -0.003(3) -0.001(3) 0.001(3)
C38 0.039(4) 0.039(3) 0.061(4) -0.008(3) 0.006(3) 0.017(3)
C39 0.038(3) 0.026(3) 0.054(4) 0.002(3) 0.008(3) 0.012(3)
C40 0.038(3) 0.027(3) 0.041(3) -0.001(2) 0.007(3) 0.006(3)
C41 0.028(3) 0.046(4) 0.056(4) -0.007(3) 0.003(3) 0.006(3)
C42 0.042(4) 0.030(3) 0.050(4) -0.006(3) 0.010(3) 0.000(3)
C43 0.037(3) 0.039(3) 0.036(3) -0.008(3) 0.007(3) -0.002(3)
C44 0.042(3) 0.049(3) 0.032(3) -0.004(3) 0.007(3) -0.013(3)
C45 0.068(5) 0.080(5) 0.039(4) 0.002(3) 0.001(3) -0.040(4)
C46 0.060(4) 0.065(4) 0.047(4) -0.013(3) 0.010(3) -0.036(4)
C47 0.107(6) 0.094(6) 0.053(5) 0.008(4) -0.010(4) -0.077(5)
C48 0.083(5) 0.073(5) 0.037(4) -0.004(3) 0.011(3) -0.043(4)
C49 0.109(6) 0.078(5) 0.029(4) -0.001(3) -0.011(4) -0.060(5)
C50 0.136(8) 0.088(6) 0.034(4) -0.002(4) -0.005(5) -0.082(6)
C51 0.073(5) 0.107(7) 0.053(5) 0.017(4) -0.028(4) -0.059(5)
C52 0.138(8) 0.040(4) 0.065(5) -0.012(4) 0.023(5) -0.038(5)
C53 0.058(4) 0.067(4) 0.038(4) 0.003(3) -0.007(3) -0.024(4)
C54 0.078(5) 0.034(4) 0.067(5) -0.007(3) 0.007(4) -0.019(4)
C55 0.051(4) 0.036(3) 0.036(3) -0.005(3) 0.006(3) -0.016(3)
C56 0.040(3) 0.028(3) 0.038(3) -0.001(2) 0.009(3) -0.007(3)
C57 0.037(3) 0.033(3) 0.040(3) -0.004(3) 0.013(3) 0.001(3)
C58 0.038(3) 0.024(3) 0.046(3) -0.004(2) 0.012(3) 0.000(3)
C59 0.043(4) 0.037(3) 0.100(5) -0.013(3) 0.029(4) -0.003(3)
C60 0.037(4) 0.039(4) 0.088(5) -0.014(3) 0.008(3) -0.003(3)
C61 0.061(5) 0.032(4) 0.135(7) -0.024(4) 0.048(5) -0.021(3)
C62 0.044(4) 0.037(4) 0.084(5) -0.008(3) 0.016(3) 0.013(3)
C63 0.071(5) 0.020(3) 0.068(4) 0.003(3) 0.040(4) 0.001(3)
C64 0.066(4) 0.029(3) 0.072(4) 0.001(3) 0.040(4) 0.001(3)
C65 0.138(7) 0.025(3) 0.087(5) -0.015(3) 0.076(5) -0.016(4)
C66 0.083(5) 0.027(3) 0.055(4) -0.003(3) 0.031(4) -0.004(3)
C67 0.110(6) 0.033(3) 0.066(4) -0.007(3) 0.053(4) -0.007(4)
C68 0.078(5) 0.019(3) 0.065(4) -0.012(3) 0.027(4) -0.005(3)
C69 0.041(3) 0.017(3) 0.055(4) -0.003(3) 0.010(3) -0.001(2)
C70 0.031(3) 0.028(3) 0.047(4) -0.001(3) 0.000(3) -0.002(3)
C71 0.038(3) 0.039(3) 0.050(4) 0.006(3) 0.016(3) 0.000(3)
C72 0.035(3) 0.044(3) 0.053(4) 0.013(3) 0.000(3) -0.007(3)
C73 0.080(5) 0.056(4) 0.075(5) 0.011(4) -0.023(4) -0.032(4)
C74 0.070(5) 0.090(6) 0.093(6) 0.053(5) -0.037(4) -0.049(5)
C75 0.120(7) 0.064(5) 0.072(5) 0.024(4) -0.047(5) -0.037(5)
C76 0.128(8) 0.097(6) 0.091(6) 0.054(5) -0.056(5) -0.080(6)
C77 0.121(7) 0.058(5) 0.054(4) 0.022(4) -0.032(4) -0.042(5)
C78 0.116(8) 0.061(5) 0.040(5) 0.020(4) -0.025(5) -0.030(5)
C79 0.112(7) 0.074(5) 0.042(4) 0.002(4) 0.012(4) -0.026(5)
C80 0.075(6) 0.117(7) 0.078(7) 0.013(6) -0.036(5) 0.022(6)
C81 0.060(4) 0.074(5) 0.040(4) 0.007(3) -0.003(3) -0.017(4)
C82 0.063(5) 0.127(7) 0.060(5) 0.012(5) -0.009(4) 0.020(5)
C83 0.039(4) 0.047(4) 0.046(4) 0.015(3) -0.004(3) -0.004(3)
C84 0.043(4) 0.034(3) 0.043(4) 0.003(3) 0.004(3) -0.003(3)
C85 0.071(6) 0.098(7) 0.165(9) 0.082(7) 0.023(6) 0.000(6)
C86 0.188(12) 0.258(13) 0.285(14) 0.158(11) 0.095(11) 0.106(11)
C87 0.180(15) 0.50(3) 0.146(12) 0.119(16) 0.050(11) 0.070(17)
N1 0.065(5) 0.194(9) 0.164(8) 0.129(7) 0.033(5) 0.062(6)
O1 0.033(2) 0.046(2) 0.084(3) -0.024(2) 0.010(2) -0.004(2)
O2 0.039(3) 0.043(2) 0.109(4) -0.038(2) 0.016(2) 0.001(2)
O3 0.044(3) 0.026(2) 0.141(4) 0.008(2) 0.002(3) 0.011(2)
O4 0.055(3) 0.046(2) 0.037(2) 0.0027(18) 0.007(2) 0.026(2)
O5 0.033(2) 0.0249(18) 0.037(2) 0.0094(16) 0.0048(17) 0.0063(16)
O6 0.032(2) 0.061(3) 0.048(2) -0.009(2) 0.0000(19) -0.012(2)
O7 0.053(3) 0.037(2) 0.028(2) -0.0019(17) -0.0006(18) -0.0115(19)
O8 0.048(3) 0.074(3) 0.094(4) -0.038(3) -0.028(3) -0.006(3)
O9 0.038(3) 0.098(4) 0.066(3) -0.040(3) -0.004(2) -0.016(3)
O10 0.059(3) 0.049(3) 0.063(3) -0.008(2) 0.023(2) -0.012(2)
O11 0.036(2) 0.0257(19) 0.045(2) 0.0040(17) 0.0071(18) 0.0021(17)
O12 0.048(3) 0.049(2) 0.043(2) 0.0062(19) 0.014(2) 0.026(2)
O13 0.064(3) 0.023(2) 0.100(3) -0.012(2) -0.019(3) 0.017(2)
O14 0.050(3) 0.023(2) 0.075(3) -0.0089(19) 0.017(2) 0.0051(19)
O15 0.038(3) 0.040(2) 0.103(4) -0.009(2) 0.014(2) -0.010(2)
O16 0.034(2) 0.037(2) 0.034(2) -0.0055(17) 0.0065(17) 0.0003(18)
O17 0.040(2) 0.063(3) 0.043(2) 0.004(2) -0.0027(19) -0.019(2)
O18 0.216(7) 0.140(5) 0.038(3) 0.010(3) -0.022(3) -0.147(5)
O19 0.036(2) 0.028(2) 0.077(3) 0.0022(19) 0.002(2) -0.0021(19)
O20 0.040(2) 0.027(2) 0.039(2) -0.0023(16) 0.0015(17) -0.0042(18)
O21 0.024(2) 0.030(2) 0.077(3) -0.0061(19) 0.0162(19) 0.0006(18)
O22 0.038(2) 0.037(2) 0.078(3) -0.022(2) -0.010(2) 0.001(2)
O23 0.107(4) 0.022(2) 0.100(3) 0.001(2) 0.070(3) 0.004(2)
O24 0.056(3) 0.031(2) 0.075(3) -0.002(2) 0.029(2) -0.003(2)
O25 0.033(2) 0.0170(18) 0.059(2) 0.0044(16) 0.0097(18) 0.0041(16)
O26 0.038(2) 0.051(2) 0.068(3) 0.011(2) 0.011(2) -0.012(2)
O27 0.031(2) 0.047(2) 0.071(3) 0.020(2) 0.001(2) 0.003(2)
O28 0.211(7) 0.074(4) 0.055(3) 0.031(3) -0.053(4) -0.073(4)
O29 0.037(2) 0.065(3) 0.035(2) 0.0048(19) -0.0030(18) -0.005(2)
O30 0.045(3) 0.075(3) 0.060(3) 0.009(2) 0.012(2) 0.009(2)
O33 0.040(3) 0.064(3) 0.088(3) 0.033(3) 0.001(2) -0.001(2)
Tb1 0.02516(13) 0.02526(13) 0.03758(15) -0.00184(11) 0.00312(11) -0.00049(11)
Tb2 0.02252(13) 0.02165(13) 0.03289(14) -0.00147(11) 0.00228(10) -0.00078(11)
Tb3 0.02119(13) 0.02440(13) 0.04151(15) -0.00445(11) 0.00049(11) -0.00182(11)
Tb4 0.02809(14) 0.03058(15) 0.05116(17) 0.00013(12) 0.00149(12) -0.00105(12)

loop_
_atom_type_symbol
_atom_type_description
_atom_type_scat_dispersion_real
_atom_type_scat_dispersion_imag
_atom_type_scat_source
C C 0.0033 0.0016 'International Tables Vol C Tables 4.2.6.8 and 6.1.1.4'
H H 0.0000 0.0000 'International Tables Vol C Tables 4.2.6.8 and 6.1.1.4'
N N 0.0061 0.0033 'International Tables Vol C Tables 4.2.6.8 and 6.1.1.4'
O O 0.0106 0.0060 'International Tables Vol C Tables 4.2.6.8 and 6.1.1.4'
Tb Tb -0.1723 4.1537 'International Tables Vol C Tables 4.2.6.8 and 6.1.1.4'

loop_
_geom_angle_atom_site_label_1
_geom_angle_atom_site_label_2
_geom_angle_atom_site_label_3
_geom_angle
_geom_angle_site_symmetry_1
_geom_angle_site_symmetry_3
O2 C1 O1 124.8(5) . .
O2 C1 C2 116.8(5) . .
O1 C1 C2 118.5(5) . .
C4 C2 C3 119.0(5) . .
C4 C2 C1 119.2(5) . .
C3 C2 C1 121.8(5) . .
C5 C3 C2 120.3(5) . .
C6 C4 C2 120.2(5) . .
C7 C5 C3 119.6(5) . .
C7 C6 C4 119.6(5) . .
C5 C7 C6 121.2(5) . .
C5 C7 O3 124.9(5) . .
C6 C7 O3 113.8(5) . .
C9 C8 C10 120.5(6) . .
C9 C8 O3 119.0(6) . .
C10 C8 O3 120.3(6) . .
C8 C9 C11 120.5(6) . .
C8 C10 C12 119.3(6) . .
C13 C11 C9 119.9(6) . .
C13 C12 C10 121.8(6) . .
C12 C13 C11 117.9(5) . .
C12 C13 C14 121.7(5) . .
C11 C13 C14 120.4(5) . .
O4 C14 O5 120.5(5) . .
O4 C14 C13 120.4(5) . .
O5 C14 C13 119.1(5) . .
O4 C14 Tb2 58.8(3) . 2_646
O5 C14 Tb2 62.1(2) . 2_646
C13 C14 Tb2 170.1(4) . 2_646
O6 C15 O7 121.7(5) . .
O6 C15 C16 120.3(5) . .
O7 C15 C16 117.9(6) . .
C18 C16 C17 118.5(5) . .
C18 C16 C15 120.4(5) . .
C17 C16 C15 121.1(5) . .
C16 C17 C19 120.6(6) . .
C16 C18 C20 122.1(5) . .
C21 C19 C17 119.5(6) . .
C21 C20 C18 118.3(6) . .
C20 C21 C19 121.1(5) . .
C20 C21 O8 114.6(6) . .
C19 C21 O8 124.1(6) . .
C23 C22 O8 125.1(6) . .
C23 C22 C24 120.6(6) . .
O8 C22 C24 114.3(6) . .
C22 C23 C25 119.4(6) . .
C26 C24 C22 118.8(7) . .
C27 C25 C23 120.8(6) . .
C27 C26 C24 121.7(6) . .
C26 C27 C25 118.5(6) . .
C26 C27 C28 121.6(5) . .
C25 C27 C28 119.8(6) . .
O10 C28 O9 123.8(6) . .
O10 C28 C27 119.7(5) . .
O9 C28 C27 116.5(6) . .
O12 C29 O11 120.7(5) . .
O12 C29 C30 119.3(5) . .
O11 C29 C30 120.0(5) . .
C32 C30 C31 119.4(5) . .
C32 C30 C29 119.7(5) . .
C31 C30 C29 120.8(5) . .
C30 C31 C33 120.0(6) . .
C30 C32 C35 120.3(5) . .
C34 C33 C31 119.1(6) . .
C35 C34 C33 120.7(5) . .
C35 C34 O13 117.1(5) . .
C33 C34 O13 122.1(6) . .
C34 C35 C32 120.4(6) . .
O13 C36 C38 125.4(5) . .
O13 C36 C37 114.5(5) . .
C38 C36 C37 120.0(5) . .
C39 C37 C36 120.0(5) . .
C36 C38 C41 119.9(5) . .
C37 C39 C40 120.8(5) . .
C41 C40 C39 118.3(5) . .
C41 C40 C42 121.4(5) . .
C39 C40 C42 120.3(5) . .
C38 C41 C40 120.9(5) . .
O15 C42 O14 124.1(5) . .
O15 C42 C40 118.3(5) . .
O14 C42 C40 117.5(5) . .
O17 C43 O16 120.4(5) . .
O17 C43 C44 119.4(5) . .
O16 C43 C44 120.2(5) . .
C45 C44 C46 119.7(5) . .
C45 C44 C43 122.6(5) . .
C46 C44 C43 117.7(5) . .
C44 C45 C47 119.6(6) . .
C48 C46 C44 120.8(6) . .
C49 C47 C45 119.3(6) . .
C49 C48 C46 119.4(6) . .
C48 C49 O18 115.2(6) . .
C48 C49 C47 121.1(6) . .
O18 C49 C47 123.5(6) . .
C51 C50 C52 122.7(7) . .
C51 C50 O18 121.5(9) . .
C52 C50 O18 115.7(8) . .
C50 C51 C53 119.3(7) . .
C54 C52 C50 118.1(7) . .
C51 C53 C55 119.5(7) . .
C52 C54 C55 120.3(7) . .
C53 C55 C54 120.1(6) . .
C53 C55 C56 121.2(5) . .
C54 C55 C56 118.7(5) . .
O19 C56 O20 120.7(5) . .
O19 C56 C55 118.9(5) . .
O20 C56 C55 120.3(5) . .
O19 C56 Tb2 55.5(3) . 4_666
O20 C56 Tb2 65.5(3) . 4_666
C55 C56 Tb2 170.4(4) . 4_666
O22 C57 O21 124.8(5) . .
O22 C57 C58 117.3(5) . .
O21 C57 C58 117.8(5) . .
C59 C58 C60 117.9(5) . .
C59 C58 C57 120.5(5) . .
C60 C58 C57 121.5(5) . .
C58 C59 C61 121.1(6) . .
C58 C60 C62 121.7(6) . .
C63 C61 C59 119.3(6) . .
C63 C62 C60 119.3(6) . .
C61 C63 C62 120.7(5) . .
C61 C63 O23 121.3(6) . .
C62 C63 O23 117.9(6) . .
C65 C64 C66 120.4(5) . .
C65 C64 O23 124.1(5) . .
C66 C64 O23 115.2(5) . .
C64 C65 C67 119.7(5) . .
C68 C66 C64 118.6(6) . .
C69 C67 C65 121.0(6) . .
C69 C68 C66 122.6(5) . .
C68 C69 C67 117.4(5) . .
C68 C69 C70 120.7(5) . .
C67 C69 C70 121.9(5) . .
O24 C70 O25 120.6(5) . .
O24 C70 C69 121.2(5) . .
O25 C70 C69 118.1(5) . .
O24 C70 Tb3 61.1(3) . 2_556
O25 C70 Tb3 61.4(3) . 2_556
C69 C70 Tb3 163.2(4) . 2_556
O27 C71 O26 124.2(5) . .
O27 C71 C72 119.5(5) . .
O26 C71 C72 116.4(5) . .
C74 C72 C73 118.9(6) . .
C74 C72 C71 121.2(5) . .
C73 C72 C71 119.8(5) . .
C72 C73 C75 120.1(6) . .
C72 C74 C76 121.5(6) . .
C77 C75 C73 120.1(6) . .
C77 C76 C74 118.8(7) . .
C75 C77 C76 120.5(6) . .
C75 C77 O28 123.9(6) . .
C76 C77 O28 115.6(6) . .
C80 C78 C79 121.8(7) . .
C80 C78 O28 117.7(9) . .
C79 C78 O28 120.4(9) . .
C78 C79 C81 118.9(8) . .
C78 C80 C82 120.0(8) . .
C83 C81 C79 120.1(7) . .
C83 C82 C80 119.9(8) . .
C82 C83 C81 119.2(6) . .
C82 C83 C84 120.3(6) . .
C81 C83 C84 120.5(5) . .
O29 C84 O30 125.8(5) . .
O29 C84 C83 117.3(6) . .
O30 C84 C83 116.9(5) . .
O33 C85 N1 132.5(11) . .
C85 N1 C86 130.3(11) . .
C85 N1 C87 115.0(11) . .
C86 N1 C87 113.4(10) . .
C1 O1 Tb4 141.9(4) . 1_655
C1 O2 Tb1 156.4(4) . .
C7 O3 C8 120.9(5) . .
C14 O4 Tb2 95.2(3) . 2_646
C14 O5 Tb1 145.7(3) . 2_646
C14 O5 Tb2 90.8(3) . 2_646
Tb1 O5 Tb2 102.07(11) 2_646 2_646
C15 O6 Tb1 106.9(3) . .
C15 O7 Tb2 146.0(3) . .
C15 O7 Tb1 83.1(3) . .
Tb2 O7 Tb1 92.97(11) . .
C22 O8 C21 121.4(5) . .
C28 O9 Tb3 130.4(4) . 3_556
C28 O10 Tb4 133.4(4) . 3_556
C29 O11 Tb1 142.8(3) . .
C29 O11 Tb2 89.2(3) . .
Tb1 O11 Tb2 99.88(11) . .
C29 O12 Tb2 96.4(3) . .
C36 O13 C34 121.4(4) . .
C42 O14 Tb1 166.3(4) . 2_646
C42 O15 Tb4 135.3(4) . 2_546
C43 O16 Tb2 154.8(3) . .
C43 O16 Tb3 87.5(3) . .
Tb2 O16 Tb3 96.37(11) . .
C43 O17 Tb3 99.9(3) . .
C49 O18 C50 121.1(5) . .
C56 O19 Tb2 99.1(3) . 4_666
C56 O20 Tb3 143.4(3) . 4_666
C56 O20 Tb2 88.3(3) . 4_666
Tb3 O20 Tb2 96.32(11) 4_666 4_666
C57 O21 Tb3 131.3(3) . .
C57 O22 Tb4 168.9(4) . .
C64 O23 C63 117.7(4) . .
C70 O24 Tb3 93.3(3) . 2_556
C70 O25 Tb2 148.0(3) . 2_556
C70 O25 Tb3 92.3(3) . 2_556
Tb2 O25 Tb3 99.24(11) 2_556 2_556
C71 O26 Tb3 149.5(4) . .
C71 O27 Tb4 130.8(4) . .
C77 O28 C78 119.4(5) . .
C84 O29 Tb1 139.7(4) . 3_657
C84 O30 Tb4 164.4(4) . 3_557
C85 O33 Tb1 138.0(5) . .
O2 Tb1 O14 92.20(15) . 2_656
O2 Tb1 O29 84.17(15) . 3_657
O14 Tb1 O29 80.44(13) 2_656 3_657
O2 Tb1 O5 154.70(14) . 2_656
O14 Tb1 O5 96.81(12) 2_656 2_656
O29 Tb1 O5 74.15(12) 3_657 2_656
O2 Tb1 O33 129.15(17) . .
O14 Tb1 O33 73.64(14) 2_656 .
O29 Tb1 O33 137.49(15) 3_657 .
O5 Tb1 O33 76.14(14) 2_656 .
O2 Tb1 O6 79.87(14) . .
O14 Tb1 O6 130.55(13) 2_656 .
O29 Tb1 O6 145.25(13) 3_657 .
O5 Tb1 O6 110.93(13) 2_656 .
O33 Tb1 O6 74.47(14) . .
O2 Tb1 O11 87.80(14) . .
O14 Tb1 O11 152.97(13) 2_656 .
O29 Tb1 O11 72.67(12) 3_657 .
O5 Tb1 O11 73.55(11) 2_656 .
O33 Tb1 O11 125.86(13) . .
O6 Tb1 O11 76.04(12) . .
O2 Tb1 O31 62.2(3) . .
O14 Tb1 O31 67.5(2) 2_656 .
O29 Tb1 O31 131.1(3) 3_657 .
O5 Tb1 O31 142.9(2) 2_656 .
O33 Tb1 O31 67.3(3) . .
O6 Tb1 O31 65.7(3) . .
O11 Tb1 O31 134.2(2) . .
O2 Tb1 O7 122.40(12) . .
O14 Tb1 O7 136.96(11) 2_656 .
O29 Tb1 O7 123.96(12) 3_657 .
O5 Tb1 O7 63.47(10) 2_656 .
O33 Tb1 O7 64.83(12) . .
O6 Tb1 O7 47.49(12) . .
O11 Tb1 O7 61.69(10) . .
O31 Tb1 O7 104.4(2) . .
O7 Tb2 O25 82.64(12) . 2_546
O7 Tb2 O16 145.69(12) . .
O25 Tb2 O16 75.69(12) 2_546 .
O7 Tb2 O12 122.87(13) . .
O25 Tb2 O12 83.52(13) 2_546 .
O16 Tb2 O12 81.04(12) . .
O7 Tb2 O19 82.75(13) . 4_565
O25 Tb2 O19 118.26(12) 2_546 4_565
O16 Tb2 O19 84.49(13) . 4_565
O12 Tb2 O19 149.81(13) . 4_565
O7 Tb2 O4 123.83(12) . 2_656
O25 Tb2 O4 152.84(12) 2_546 2_656
O16 Tb2 O4 82.84(12) . 2_656
O12 Tb2 O4 76.80(13) . 2_656
O19 Tb2 O4 75.21(13) 4_565 2_656
O7 Tb2 O5 71.80(11) . 2_656
O25 Tb2 O5 149.64(11) 2_546 2_656
O16 Tb2 O5 134.48(11) . 2_656
O12 Tb2 O5 96.56(12) . 2_656
O19 Tb2 O5 75.22(12) 4_565 2_656
O4 Tb2 O5 52.90(11) 2_656 2_656
O7 Tb2 O11 70.33(12) . .
O25 Tb2 O11 85.37(11) 2_546 .
O16 Tb2 O11 132.51(11) . .
O12 Tb2 O11 53.46(11) . .
O19 Tb2 O11 141.80(13) 4_565 .
O4 Tb2 O11 97.42(12) 2_656 .
O5 Tb2 O11 70.97(10) 2_656 .
O7 Tb2 O20 77.42(12) . 4_565
O25 Tb2 O20 66.68(11) 2_546 4_565
O16 Tb2 O20 69.72(11) . 4_565
O12 Tb2 O20 142.16(12) . 4_565
O19 Tb2 O20 51.61(11) 4_565 4_565
O4 Tb2 O20 120.89(12) 2_656 4_565
O5 Tb2 O20 120.99(10) 2_656 4_565
O11 Tb2 O20 139.64(11) . 4_565
O7 Tb2 C14 97.98(15) . 2_656
O25 Tb2 C14 170.18(13) 2_546 2_656
O16 Tb2 C14 107.87(14) . 2_656
O12 Tb2 C14 87.98(14) . 2_656
O19 Tb2 C14 71.47(13) 4_565 2_656
O4 Tb2 C14 26.03(13) 2_656 2_656
O5 Tb2 C14 27.00(12) 2_656 2_656
O11 Tb2 C14 85.63(13) . 2_656
O20 Tb2 C14 123.07(12) 4_565 2_656
O7 Tb2 C56 77.65(14) . 4_565
O25 Tb2 C56 92.82(14) 2_546 4_565
O16 Tb2 C56 77.21(13) . 4_565
O12 Tb2 C56 158.18(14) . 4_565
O19 Tb2 C56 25.44(13) 4_565 4_565
O4 Tb2 C56 98.51(14) 2_656 4_565
O5 Tb2 C56 97.32(13) 2_656 4_565
O11 Tb2 C56 147.90(13) . 4_565
O20 Tb2 C56 26.24(12) 4_565 4_565
C14 Tb2 C56 96.89(15) 2_656 4_565
O26 Tb3 O9 82.09(15) . 3_556
O26 Tb3 O21 82.33(13) . .
O9 Tb3 O21 119.31(14) 3_556 .
O26 Tb3 O20 147.65(13) . 4_565
O9 Tb3 O20 88.28(15) 3_556 4_565
O21 Tb3 O20 75.65(12) . 4_565
O26 Tb3 O17 79.85(14) . .
O9 Tb3 O17 147.67(16) 3_556 .
O21 Tb3 O17 84.52(14) . .
O20 Tb3 O17 120.52(12) 4_565 .
O26 Tb3 O24 88.36(14) . 2_546
O9 Tb3 O24 76.31(15) 3_556 2_546
O21 Tb3 O24 160.16(13) . 2_546
O20 Tb3 O24 119.29(13) 4_565 2_546
O17 Tb3 O24 76.58(13) . 2_546
O26 Tb3 O25 138.11(13) . 2_546
O9 Tb3 O25 77.82(13) 3_556 2_546
O21 Tb3 O25 139.48(11) . 2_546
O20 Tb3 O25 68.09(11) 4_565 2_546
O17 Tb3 O25 98.44(13) . 2_546
O24 Tb3 O25 51.37(12) 2_546 2_546
O26 Tb3 O16 130.69(13) . .
O9 Tb3 O16 144.62(13) 3_556 .
O21 Tb3 O16 82.95(11) . .
O20 Tb3 O16 70.00(11) 4_565 .
O17 Tb3 O16 52.04(12) . .
O24 Tb3 O16 90.04(12) 2_546 .
O25 Tb3 O16 68.37(10) 2_546 .
O26 Tb3 C70 112.11(16) . 2_546
O9 Tb3 C70 71.85(15) 3_556 2_546
O21 Tb3 C70 163.70(14) . 2_546
O20 Tb3 C70 93.75(15) 4_565 2_546
O17 Tb3 C70 90.52(15) . 2_546
O24 Tb3 C70 25.59(13) 2_546 2_546
O25 Tb3 C70 26.29(13) 2_546 2_546
O16 Tb3 C70 81.77(13) . 2_546
O30 Tb4 O22 87.47(16) 3_557 .
O30 Tb4 O1 84.26(15) 3_557 1_455
O22 Tb4 O1 167.45(15) . 1_455
O30 Tb4 O15 79.25(15) 3_557 2_556
O22 Tb4 O15 79.62(14) . 2_556
O1 Tb4 O15 107.94(14) 1_455 2_556
O30 Tb4 O10 153.23(15) 3_557 3_556
O22 Tb4 O10 83.70(14) . 3_556
O1 Tb4 O10 99.59(14) 1_455 3_556
O15 Tb4 O10 123.49(15) 2_556 3_556
O30 Tb4 O27 76.66(14) 3_557 .
O22 Tb4 O27 90.55(13) . .
O1 Tb4 O27 78.39(14) 1_455 .
O15 Tb4 O27 154.34(15) 2_556 .
O10 Tb4 O27 78.20(14) 3_556 .
O30 Tb4 O32 138.41(18) 3_557 .
O22 Tb4 O32 111.51(19) . .
O1 Tb4 O32 80.83(18) 1_455 .
O15 Tb4 O32 69.02(18) 2_556 .
O10 Tb4 O32 68.03(18) 3_556 .
O27 Tb4 O32 136.38(17) . .

loop_
_geom_bond_atom_site_label_1
_geom_bond_atom_site_label_2
_geom_bond_distance
_geom_bond_site_symmetry_2
C1 O2 1.253(6) .
C1 O1 1.253(6) .
C1 C2 1.489(7) .
C2 C4 1.389(7) .
C2 C3 1.393(7) .
C3 C5 1.379(7) .
C4 C6 1.380(7) .
C5 C7 1.365(7) .
C6 C7 1.373(7) .
C7 O3 1.376(6) .
C8 C9 1.332(9) .
C8 C10 1.345(8) .
C8 O3 1.388(6) .
C9 C11 1.389(8) .
C10 C12 1.391(8) .
C11 C13 1.383(7) .
C12 C13 1.340(7) .
C13 C14 1.483(7) .
C14 O4 1.245(6) .
C14 O5 1.284(6) .
C14 Tb2 2.827(5) 2_646
C15 O6 1.248(6) .
C15 O7 1.262(6) .
C15 C16 1.494(7) .
C16 C18 1.364(8) .
C16 C17 1.376(7) .
C17 C19 1.396(8) .
C18 C20 1.396(8) .
C19 C21 1.368(8) .
C20 C21 1.367(8) .
C21 O8 1.382(6) .
C22 C23 1.352(8) .
C22 O8 1.380(7) .
C22 C24 1.385(8) .
C23 C25 1.383(7) .
C24 C26 1.374(8) .
C25 C27 1.382(7) .
C26 C27 1.354(8) .
C27 C28 1.502(8) .
C28 O10 1.243(7) .
C28 O9 1.261(7) .
C29 O12 1.242(6) .
C29 O11 1.295(6) .
C29 C30 1.500(7) .
C30 C32 1.365(7) .
C30 C31 1.368(7) .
C31 C33 1.394(7) .
C32 C35 1.370(7) .
C33 C34 1.361(8) .
C34 C35 1.350(8) .
C34 O13 1.390(6) .
C36 O13 1.371(6) .
C36 C38 1.375(8) .
C36 C37 1.391(7) .
C37 C39 1.372(7) .
C38 C41 1.384(7) .
C39 C40 1.401(7) .
C40 C41 1.389(7) .
C40 C42 1.486(7) .
C42 O15 1.244(6) .
C42 O14 1.267(6) .
C43 O17 1.243(6) .
C43 O16 1.282(6) .
C43 C44 1.476(7) .
C44 C45 1.361(7) .
C44 C46 1.396(7) .
C45 C47 1.391(8) .
C46 C48 1.363(7) .
C47 C49 1.387(9) .
C48 C49 1.352(8) .
C49 O18 1.355(7) .
C50 C51 1.359(11) .
C50 C52 1.380(11) .
C50 O18 1.393(7) .
C51 C53 1.380(8) .
C52 C54 1.376(8) .
C53 C55 1.388(8) .
C54 C55 1.389(8) .
C55 C56 1.494(7) .
C56 O19 1.250(6) .
C56 O20 1.270(6) .
C56 Tb2 2.873(5) 4_666
C57 O22 1.241(6) .
C57 O21 1.250(6) .
C57 C58 1.502(7) .
C58 C59 1.360(7) .
C58 C60 1.367(7) .
C59 C61 1.388(7) .
C60 C62 1.369(7) .
C61 C63 1.351(8) .
C62 C63 1.358(8) .
C63 O23 1.400(6) .
C64 C65 1.353(8) .
C64 C66 1.369(7) .
C64 O23 1.400(6) .
C65 C67 1.380(8) .
C66 C68 1.367(7) .
C67 C69 1.371(7) .
C68 C69 1.365(7) .
C69 C70 1.479(7) .
C70 O24 1.241(6) .
C70 O25 1.272(6) .
C70 Tb3 2.870(5) 2_556
C71 O27 1.244(6) .
C71 O26 1.261(6) .
C71 C72 1.492(7) .
C72 C74 1.354(8) .
C72 C73 1.360(8) .
C73 C75 1.376(8) .
C74 C76 1.374(8) .
C75 C77 1.351(9) .
C76 C77 1.357(9) .
C77 O28 1.392(7) .
C78 C80 1.332(11) .
C78 C79 1.367(11) .
C78 O28 1.400(8) .
C79 C81 1.399(8) .
C80 C82 1.398(10) .
C81 C83 1.380(8) .
C82 C83 1.376(8) .
C83 C84 1.508(7) .
C84 O29 1.237(6) .
C84 O30 1.242(7) .
C85 O33 1.206(9) .
C85 N1 1.222(9) .
C86 N1 1.392(11) .
C87 N1 1.438(14) .
O1 Tb4 2.272(4) 1_655
O2 Tb1 2.236(4) .
O4 Tb2 2.428(3) 2_646
O5 Tb1 2.395(3) 2_646
O5 Tb2 2.499(3) 2_646
O6 Tb1 2.421(3) .
O7 Tb2 2.308(3) .
O7 Tb1 2.909(4) .
O9 Tb3 2.284(4) 3_556
O10 Tb4 2.318(4) 3_556
O11 Tb1 2.462(3) .
O11 Tb2 2.510(3) .
O12 Tb2 2.386(3) .
O14 Tb1 2.269(4) 2_646
O15 Tb4 2.314(4) 2_546
O16 Tb2 2.359(3) .
O16 Tb3 2.606(3) .
O17 Tb3 2.364(3) .
O19 Tb2 2.397(3) 4_666
O20 Tb3 2.351(3) 4_666
O20 Tb2 2.615(3) 4_666
O21 Tb3 2.321(3) .
O22 Tb4 2.267(4) .
O24 Tb3 2.516(4) 2_556
O25 Tb2 2.338(3) 2_556
O25 Tb3 2.522(3) 2_556
O26 Tb3 2.214(4) .
O27 Tb4 2.389(4) .
O29 Tb1 2.337(3) 3_657
O30 Tb4 2.261(4) 3_557
O31 Tb1 2.711(10) .
O32 Tb4 2.442(6) .
O33 Tb1 2.415(4) .
Tb1 O14 2.269(4) 2_656
Tb1 O29 2.337(3) 3_657
Tb1 O5 2.395(3) 2_656
Tb2 O25 2.338(3) 2_546
Tb2 O19 2.397(3) 4_565
Tb2 O4 2.428(3) 2_656
Tb2 O5 2.499(3) 2_656
Tb2 O20 2.615(3) 4_565
Tb2 C14 2.827(5) 2_656
Tb2 C56 2.873(5) 4_565
Tb3 O9 2.284(4) 3_556
Tb3 O20 2.351(3) 4_565
Tb3 O24 2.516(4) 2_546
Tb3 O25 2.522(3) 2_546
Tb3 C70 2.870(5) 2_546
Tb4 O30 2.261(4) 3_557
Tb4 O1 2.272(4) 1_455
Tb4 O15 2.314(4) 2_556
Tb4 O10 2.318(4) 3_556

loop_
_platon_squeeze_void_nr
_platon_squeeze_void_average_x
_platon_squeeze_void_average_y
_platon_squeeze_void_average_z
_platon_squeeze_void_volume
_platon_squeeze_void_count_electrons
_platon_squeeze_void_content
1 0.000 0.000 0.000 39 3 ' '
2 -0.500 0.000 0.273 1237 287 ' '
3 0.000 0.500 0.933 1237 287 ' '
4 0.500 0.500 0.500 39 3 ' '
